data_1008116
loop_
_publ_author_name
'Bacmann, M'
'Bertaut, E F'

_publ_section_title 'Structure du nouveau compose U Fe O~4~'
_journal_coden_ASTM BUFCAE
_journal_name_full
;
Bulletin de la Societe Francaise de Mineralogie et de Cristallographie
(72,1949-100,1977)
;
_journal_page_first 257
_journal_page_last 258
_journal_volume 90
_journal_year 1967
_chemical_formula_structural 'Fe U O4'
_chemical_formula_sum 'Fe O4 U'
_chemical_name_systematic 'Iron(III) uranium(V) oxide'
_space_group_IT_number 60
_symmetry_cell_setting orthorhombic
_symmetry_Int_Tables_number 60
_symmetry_space_group_name_Hall '-P 2n 2ab'
_symmetry_space_group_name_H-M 'P b c n'
_cell_angle_alpha 90
_cell_angle_beta 90
_cell_angle_gamma 90
_cell_formula_units_Z 4
_cell_length_a 4.888
_cell_length_b 11.937
_cell_length_c 5.11
_cell_volume 298.2
_refine_ls_R_factor_all 0.018
_cod_database_code 1008116

loop_
_symmetry_equiv_pos_as_xyz
x,y,z
1/2-x,1/2-y,1/2+z
1/2+x,1/2-y,-z
-x,y,1/2-z
-x,-y,-z
1/2+x,1/2+y,1/2-z
1/2-x,1/2+y,z
x,-y,1/2+z

loop_
_atom_site_label
_atom_site_type_symbol
_atom_site_symmetry_multiplicity
_atom_site_Wyckoff_symbol
_atom_site_fract_x
_atom_site_fract_y
_atom_site_fract_z
_atom_site_occupancy
_atom_site_attached_hydrogens
_atom_site_calc_flag
Fe1 Fe3+ 4 c 0. 0.441 0.25 1. 0 d
U1 U5+ 4 c 0. 0.165 0.25 1. 0 d
O1 O2- 8 d 0.754 0.449 0.575 1. 0 d
O2 O2- 8 d 0.783 0.308 0.083 1. 0 d

loop_
_atom_type_symbol
_atom_type_oxidation_number
Fe3+ 3.000
U5+ 5.000
O2- -2.000

_cod_duplicate_entry 1008066
